data_1559613
loop_
_publ_author_name
'Rausch, Rodger'
'R\"ohr, Merle I S'
'Schmidt, David'
'Krummenacher, Ivo'
'Braunschweig, Holger'
'W\"urthner, Frank'

_publ_section_title
;
 Tuning phenoxyl-substituted diketopyrrolopyrroles from quinoidal to
 biradical ground states through (hetero-)aromatic linkers.
;
_journal_issue 2
_journal_name_full 'Chemical science'
_journal_page_first 793
_journal_page_last 802
_journal_paper_doi 10.1039/d0sc05475e
_journal_volume 12
_journal_year 2020
_chemical_formula_moiety 'C58 H78 N2 O6, 2(C H4 O)'
_chemical_formula_sum 'C60 H86 N2 O8'
_chemical_formula_weight 963.30
_space_group_crystal_system monoclinic
_space_group_IT_number 14
_space_group_name_Hall '-P 2yn'
_space_group_name_H-M_alt 'P 1 21/n 1'
_atom_sites_solution_hydrogens geom
_audit_creation_method SHELXL-2014/7
_audit_update_record
;
2020-05-06 deposited with the CCDC.	2020-11-18 downloaded from the CCDC.
;
_cell_angle_alpha 90
_cell_angle_beta 95.515(3)
_cell_angle_gamma 90
_cell_formula_units_Z 4
_cell_length_a 15.3311(16)
_cell_length_b 23.844(3)
_cell_length_c 15.4674(16)
_cell_measurement_reflns_used 9982
_cell_measurement_temperature 100(2)
_cell_measurement_theta_max 25.99
_cell_measurement_theta_min 2.61
_cell_volume 5628.0(11)
_computing_cell_refinement 'Bruker SMART'
_computing_data_collection 'Bruker SMART'
_computing_data_reduction 'Bruker SAINT'
_computing_publication_material 'Bruker SHELXTL'
_computing_structure_refinement 'SHELXL-2014/7 (Sheldrick, 2014)'
_computing_structure_solution 'Bruker SHELXTL'
_diffrn_ambient_temperature 100(2)
_diffrn_measured_fraction_theta_full 1.000
_diffrn_measured_fraction_theta_max 0.990
_diffrn_measurement_device_type 'Bruker X8-APEX II'
_diffrn_measurement_method '\f and \w scans'
_diffrn_radiation_source 'rotating anode'
_diffrn_radiation_type MoK\a
_diffrn_radiation_wavelength 0.71073
_diffrn_reflns_av_R_equivalents 0.0582
_diffrn_reflns_av_unetI/netI 0.0447
_diffrn_reflns_Laue_measured_fraction_full 1.000
_diffrn_reflns_Laue_measured_fraction_max 0.990
_diffrn_reflns_limit_h_max 18
_diffrn_reflns_limit_h_min -19
_diffrn_reflns_limit_k_max 29
_diffrn_reflns_limit_k_min -29
_diffrn_reflns_limit_l_max 19
_diffrn_reflns_limit_l_min -19
_diffrn_reflns_number 60263
_diffrn_reflns_point_group_measured_fraction_full 1.000
_diffrn_reflns_point_group_measured_fraction_max 0.990
_diffrn_reflns_theta_full 26.000
_diffrn_reflns_theta_max 26.158
_diffrn_reflns_theta_min 1.574
_exptl_absorpt_coefficient_mu 0.074
_exptl_absorpt_correction_T_max 0.7453
_exptl_absorpt_correction_T_min 0.5412
_exptl_absorpt_correction_type analytical
_exptl_absorpt_process_details 'Sadabs 2008/1 (Bruker 2008)'
_exptl_crystal_colour blue
_exptl_crystal_density_diffrn 1.137
_exptl_crystal_description block
_exptl_crystal_F_000 2096
_exptl_crystal_size_max 0.489
_exptl_crystal_size_mid 0.361
_exptl_crystal_size_min 0.327
_refine_diff_density_max 0.813
_refine_diff_density_min -0.252
_refine_diff_density_rms 0.053
_refine_ls_extinction_method none
_refine_ls_goodness_of_fit_ref 1.037
_refine_ls_hydrogen_treatment mixed
_refine_ls_matrix_type full
_refine_ls_number_parameters 718
_refine_ls_number_reflns 11128
_refine_ls_number_restraints 72
_refine_ls_restrained_S_all 1.040
_refine_ls_R_factor_all 0.0860
_refine_ls_R_factor_gt 0.0591
_refine_ls_shift/su_max 0.000
_refine_ls_shift/su_mean 0.000
_refine_ls_structure_factor_coef Fsqd
_refine_ls_weighting_details 'w=1/[\s^2^(Fo^2^)+(0.0682P)^2^+4.5425P] where P=(Fo^2^+2Fc^2^)/3'
_refine_ls_weighting_scheme calc
_refine_ls_wR_factor_gt 0.1454
_refine_ls_wR_factor_ref 0.1599
_reflns_Friedel_coverage 0.000
_reflns_number_gt 8089
_reflns_number_total 11128
_reflns_threshold_expression 'I > 2\s(I)'
_cod_data_source_file d0sc05475e2.cif
_cod_data_source_block DPP3q
_cod_depositor_comments
;Adding full bibliography for 1559612--1559613.cif.

 Adding full bibliography for 1559612--1559613.cif.
;
_cod_original_cell_volume 5627.9(10)
_cod_original_sg_symbol_H-M 'P 21/n'
_cod_database_code 1559613
_shelx_shelxl_version_number 2014/7
_shelx_space_group_comment
;
The symmetry employed for this shelxl refinement is uniquely defined
by the following loop, which should always be used as a source of
symmetry information in preference to the above space-group names.
They are only intended as comments.
;

loop_
_space_group_symop_operation_xyz
'x, y, z'
'-x+1/2, y+1/2, -z+1/2'
'-x, -y, -z'
'x-1/2, -y-1/2, z-1/2'

loop_
_atom_site_label
_atom_site_type_symbol
_atom_site_fract_x
_atom_site_fract_y
_atom_site_fract_z
_atom_site_U_iso_or_equiv
_atom_site_adp_type
_atom_site_occupancy
_atom_site_site_symmetry_order
_atom_site_calc_flag
_atom_site_refinement_flags_posn
_atom_site_refinement_flags_adp
_atom_site_refinement_flags_occupancy
_atom_site_disorder_assembly
_atom_site_disorder_group
O1 O -0.12579(9) 0.48743(6) 0.34477(9) 0.0202(3) Uani 1 1 d . . . . .
O2 O 0.19649(9) 0.40814(6) 0.39364(8) 0.0169(3) Uani 1 1 d . . . . .
O3 O 0.44444(10) 0.23422(7) 0.24012(9) 0.0277(4) Uani 1 1 d . . . . .
O4 O 0.36999(9) 0.48920(6) 0.34777(9) 0.0197(3) Uani 1 1 d . . . . .
O5 O 0.68713(9) 0.40411(6) 0.38896(8) 0.0171(3) Uani 1 1 d . . . . .
O6 O 0.91197(11) 0.23268(7) 0.20741(10) 0.0316(4) Uani 1 1 d . . . . .
O100 O 0.46249(11) 0.15217(8) 0.11741(11) 0.0381(5) Uani 1 1 d . . . . .
H100 H 0.4468(14) 0.1787(13) 0.1505(15) 0.057 Uiso 1 1 calc R U . . .
O101 O 0.96366(11) 0.13105(7) 0.14297(11) 0.0310(4) Uani 1 1 d . . . . .
H101 H 0.9447(9) 0.1605(13) 0.1615(17) 0.046 Uiso 1 1 calc R U . . .
N1 N 0.01801(11) 0.45973(7) 0.37802(10) 0.0170(4) Uani 1 1 d . . . . .
N2 N 0.51242(11) 0.45803(7) 0.37835(10) 0.0163(4) Uani 1 1 d . . . . .
C1 C 0.04179(13) 0.49312(8) 0.51475(12) 0.0161(4) Uani 1 1 d . . . . .
C2 C 0.08168(13) 0.46252(8) 0.44904(12) 0.0160(4) Uani 1 1 d . . . . .
C3 C 0.16340(13) 0.43907(9) 0.45862(12) 0.0172(4) Uani 1 1 d . . . . .
C4 C 0.22525(13) 0.43798(8) 0.53319(12) 0.0169(4) Uani 1 1 d . . . . .
H4 H 0.2199 0.4563 0.5855 0.020 Uiso 1 1 calc R U . . .
C5 C 0.29331(13) 0.40555(8) 0.51427(12) 0.0167(4) Uani 1 1 d . . . . .
H5 H 0.3428 0.3972 0.5516 0.020 Uiso 1 1 calc R U . . .
C6 C 0.27583(13) 0.38644(9) 0.42722(12) 0.0163(4) Uani 1 1 d . . . . .
C7 C 0.32152(13) 0.35148(9) 0.37667(12) 0.0169(4) Uani 1 1 d . . . . .
C8 C 0.39821(13) 0.32322(9) 0.41496(12) 0.0171(4) Uani 1 1 d . . . . .
H8 H 0.4192 0.3319 0.4718 0.020 Uiso 1 1 calc R U . . .
C9 C 0.44117(13) 0.28441(9) 0.37130(13) 0.0173(4) Uani 1 1 d . . . . .
C10 C 0.40883(14) 0.27170(9) 0.28003(13) 0.0196(4) Uani 1 1 d . . . . .
C11 C 0.33415(13) 0.30427(9) 0.23842(12) 0.0185(4) Uani 1 1 d . . . . .
C12 C 0.29357(13) 0.34114(9) 0.28703(12) 0.0181(4) Uani 1 1 d . . . . .
H12 H 0.2454 0.3607 0.2613 0.022 Uiso 1 1 calc R U . . .
C13 C -0.06059(14) 0.48552(8) 0.39596(12) 0.0168(4) Uani 1 1 d . . . . .
C14 C 0.52099(14) 0.25245(9) 0.41387(13) 0.0206(5) Uani 1 1 d . . . . .
C15 C 0.54583(15) 0.27301(11) 0.50663(14) 0.0288(5) Uani 1 1 d . . . . .
H15A H 0.5957 0.2524 0.5318 0.043 Uiso 1 1 calc R U . . .
H15B H 0.4974 0.2673 0.5407 0.043 Uiso 1 1 calc R U . . .
H15C H 0.5599 0.3122 0.5056 0.043 Uiso 1 1 calc R U . . .
C16 C 0.59990(15) 0.26241(10) 0.36229(15) 0.0274(5) Uani 1 1 d . . . . .
H16A H 0.5876 0.2476 0.3047 0.041 Uiso 1 1 calc R U . . .
H16B H 0.6504 0.2439 0.3907 0.041 Uiso 1 1 calc R U . . .
H16C H 0.6111 0.3019 0.3592 0.041 Uiso 1 1 calc R U . . .
C17 C 0.50115(15) 0.18946(10) 0.41788(15) 0.0268(5) Uani 1 1 d . . . . .
H17A H 0.4885 0.1751 0.3600 0.040 Uiso 1 1 calc R U . . .
H17B H 0.4515 0.1836 0.4501 0.040 Uiso 1 1 calc R U . . .
H17C H 0.5511 0.1702 0.4460 0.040 Uiso 1 1 calc R U . . .
C18 C 0.30422(14) 0.29328(10) 0.14200(12) 0.0212(5) Uani 1 1 d . . . . .
C19 C 0.38047(15) 0.30248(11) 0.08580(14) 0.0294(5) Uani 1 1 d . . . . .
H19A H 0.3605 0.2961 0.0259 0.044 Uiso 1 1 calc R U . . .
H19B H 0.4271 0.2768 0.1035 0.044 Uiso 1 1 calc R U . . .
H19C H 0.4015 0.3403 0.0929 0.044 Uiso 1 1 calc R U . . .
C20 C 0.26897(15) 0.23316(10) 0.13059(14) 0.0267(5) Uani 1 1 d . . . . .
H20A H 0.2537 0.2258 0.0700 0.040 Uiso 1 1 calc R U . . .
H20B H 0.2180 0.2290 0.1615 0.040 Uiso 1 1 calc R U . . .
H20C H 0.3132 0.2071 0.1531 0.040 Uiso 1 1 calc R U . . .
C21 C 0.23093(15) 0.33390(10) 0.10855(13) 0.0264(5) Uani 1 1 d . . . . .
H21A H 0.2156 0.3276 0.0477 0.040 Uiso 1 1 calc R U . . .
H21B H 0.2509 0.3718 0.1174 0.040 Uiso 1 1 calc R U . . .
H21C H 0.1805 0.3277 0.1396 0.040 Uiso 1 1 calc R U . . .
C31 C 0.02504(14) 0.43581(9) 0.29157(12) 0.0212(5) Uani 1 1 d . . . . .
H31A H -0.0293 0.4168 0.2723 0.025 Uiso 1 1 calc R U . A 1
H31B H 0.0715 0.4080 0.2956 0.025 Uiso 1 1 calc R U . A 1
C41 C 0.54158(13) 0.49228(8) 0.51407(12) 0.0156(4) Uani 1 1 d . . . . .
C42 C 0.57778(13) 0.46015(8) 0.44810(12) 0.0151(4) Uani 1 1 d . . . . .
C43 C 0.65847(13) 0.43529(8) 0.45556(12) 0.0161(4) Uani 1 1 d . . . . .
C44 C 0.72438(13) 0.43409(8) 0.52692(12) 0.0165(4) Uani 1 1 d . . . . .
H44 H 0.7222 0.4522 0.5799 0.020 Uiso 1 1 calc R U . . .
C45 C 0.79094(13) 0.40174(9) 0.50363(12) 0.0168(4) Uani 1 1 d . . . . .
H45 H 0.8423 0.3933 0.5382 0.020 Uiso 1 1 calc R U . . .
C46 C 0.76846(13) 0.38299(9) 0.41723(12) 0.0165(4) Uani 1 1 d . . . . .
C47 C 0.80901(13) 0.34869(9) 0.36125(12) 0.0177(4) Uani 1 1 d . . . . .
C48 C 0.89251(13) 0.32446(9) 0.38693(13) 0.0182(4) Uani 1 1 d . . . . .
H48 H 0.9213 0.3339 0.4406 0.022 Uiso 1 1 calc R U . . .
C49 C 0.93112(14) 0.28797(9) 0.33496(13) 0.0197(4) Uani 1 1 d . . . . .
C50 C 0.88248(14) 0.27028(9) 0.25180(13) 0.0219(5) Uani 1 1 d . . . . .
C51 C 0.79863(14) 0.29781(9) 0.22380(13) 0.0213(5) Uani 1 1 d . . . . .
C52 C 0.76638(14) 0.33554(9) 0.27727(13) 0.0191(4) Uani 1 1 d . . . . .
H52 H 0.7143 0.3538 0.2589 0.023 Uiso 1 1 calc R U . . .
C53 C 0.43666(13) 0.48601(8) 0.39773(12) 0.0163(4) Uani 1 1 d . . . . .
C54 C 1.02167(14) 0.26310(9) 0.35989(13) 0.0208(5) Uani 1 1 d . . . . .
C55 C 1.06621(14) 0.29165(10) 0.44099(14) 0.0262(5) Uani 1 1 d . . . . .
H55A H 1.1253 0.2783 0.4517 0.039 Uiso 1 1 calc R U . . .
H55B H 1.0346 0.2831 0.4900 0.039 Uiso 1 1 calc R U . . .
H55C H 1.0667 0.3315 0.4322 0.039 Uiso 1 1 calc R U . . .
C56 C 1.08143(15) 0.27254(10) 0.28643(14) 0.0249(5) Uani 1 1 d . . . . .
H56A H 1.0574 0.2533 0.2350 0.037 Uiso 1 1 calc R U . . .
H56B H 1.1389 0.2582 0.3040 0.037 Uiso 1 1 calc R U . . .
H56C H 1.0851 0.3119 0.2746 0.037 Uiso 1 1 calc R U . . .
C57 C 1.01409(15) 0.20015(10) 0.37922(14) 0.0258(5) Uani 1 1 d . . . . .
H57A H 0.9868 0.1813 0.3288 0.039 Uiso 1 1 calc R U . . .
H57B H 0.9793 0.1950 0.4270 0.039 Uiso 1 1 calc R U . . .
H57C H 1.0715 0.1848 0.3940 0.039 Uiso 1 1 calc R U . . .
C58 C 0.74792(15) 0.28028(10) 0.13751(13) 0.0252(5) Uani 1 1 d . . . . .
C59 C 0.80317(17) 0.28979(12) 0.06139(14) 0.0340(6) Uani 1 1 d . . . . .
H59A H 0.8565 0.2686 0.0706 0.051 Uiso 1 1 calc R U . . .
H59B H 0.8169 0.3289 0.0575 0.051 Uiso 1 1 calc R U . . .
H59C H 0.7708 0.2778 0.0084 0.051 Uiso 1 1 calc R U . . .
C60 C 0.72324(17) 0.21796(10) 0.14338(15) 0.0320(6) Uani 1 1 d . . . . .
H60A H 0.6879 0.2071 0.0915 0.048 Uiso 1 1 calc R U . . .
H60B H 0.6908 0.2122 0.1928 0.048 Uiso 1 1 calc R U . . .
H60C H 0.7756 0.1956 0.1496 0.048 Uiso 1 1 calc R U . . .
C61 C 0.66328(16) 0.31420(11) 0.11948(14) 0.0324(6) Uani 1 1 d . . . . .
H61A H 0.6773 0.3533 0.1159 0.049 Uiso 1 1 calc R U . . .
H61B H 0.6267 0.3084 0.1657 0.049 Uiso 1 1 calc R U . . .
H61C H 0.6328 0.3021 0.0656 0.049 Uiso 1 1 calc R U . . .
C71 C 0.51623(14) 0.43510(9) 0.29073(12) 0.0197(5) Uani 1 1 d . . . . .
H71A H 0.4604 0.4178 0.2716 0.024 Uiso 1 1 calc R U . B 1
H71B H 0.5609 0.4062 0.2925 0.024 Uiso 1 1 calc R U . B 1
C100 C 0.53468(16) 0.12386(10) 0.15918(16) 0.0324(6) Uani 1 1 d . . . . .
H10A H 0.5779 0.1182 0.1190 0.049 Uiso 1 1 calc R U . . .
H10B H 0.5161 0.0882 0.1797 0.049 Uiso 1 1 calc R U . . .
H10C H 0.5595 0.1458 0.2075 0.049 Uiso 1 1 calc R U . . .
C101 C 1.05322(15) 0.12563(10) 0.17211(14) 0.0269(5) Uani 1 1 d . . . . .
H10D H 1.0804 0.1000 0.1351 0.040 Uiso 1 1 calc R U . . .
H10E H 1.0591 0.1116 0.2306 0.040 Uiso 1 1 calc R U . . .
H10F H 1.0812 0.1616 0.1705 0.040 Uiso 1 1 calc R U . . .
C32 C 0.04412(16) 0.47989(11) 0.22388(14) 0.0291(5) Uani 0.711(3) 1 d D . P C 1
H32 H -0.0012 0.5089 0.2235 0.035 Uiso 0.711(3) 1 calc R U P C 1
C33 C 0.1312(7) 0.5075(4) 0.2461(6) 0.0298(16) Uani 0.711(3) 1 d D . P C 1
H33A H 0.1776 0.4805 0.2400 0.036 Uiso 0.711(3) 1 calc R U P C 1
H33B H 0.1356 0.5197 0.3062 0.036 Uiso 0.711(3) 1 calc R U P C 1
C34 C 0.1435(4) 0.5575(3) 0.1882(3) 0.0357(11) Uani 0.711(3) 1 d D . P C 1
H34A H 0.0919 0.5812 0.1857 0.043 Uiso 0.711(3) 1 calc R U P C 1
H34B H 0.1506 0.5447 0.1298 0.043 Uiso 0.711(3) 1 calc R U P C 1
C35 C 0.2243(2) 0.59146(15) 0.2232(2) 0.0302(8) Uani 0.711(3) 1 d D . P C 1
H35A H 0.2149 0.6063 0.2799 0.036 Uiso 0.711(3) 1 calc R U P C 1
H35B H 0.2747 0.5667 0.2303 0.036 Uiso 0.711(3) 1 calc R U P C 1
C36 C 0.2442(3) 0.64002(18) 0.1633(3) 0.0458(11) Uani 0.711(3) 1 d D . P C 1
H36A H 0.2527 0.6256 0.1067 0.069 Uiso 0.711(3) 1 calc R U P C 1
H36B H 0.2964 0.6590 0.1869 0.069 Uiso 0.711(3) 1 calc R U P C 1
H36C H 0.1960 0.6659 0.1587 0.069 Uiso 0.711(3) 1 calc R U P C 1
C37 C 0.0343(5) 0.4506(3) 0.1350(4) 0.0405(17) Uani 0.711(3) 1 d D . P C 1
H37A H 0.0569 0.4755 0.0929 0.049 Uiso 0.711(3) 1 calc R U P C 1
H37B H 0.0708 0.4173 0.1387 0.049 Uiso 0.711(3) 1 calc R U P C 1
C38 C -0.0587(6) 0.4334(5) 0.1007(11) 0.078(2) Uani 0.711(3) 1 d D . P C 1
H38A H -0.0987 0.4631 0.1110 0.117 Uiso 0.711(3) 1 calc R U P C 1
H38B H -0.0749 0.4001 0.1301 0.117 Uiso 0.711(3) 1 calc R U P C 1
H38C H -0.0609 0.4262 0.0395 0.117 Uiso 0.711(3) 1 calc R U P C 1
C32B C 0.04412(16) 0.47989(11) 0.22388(14) 0.0291(5) Uani 0.289(3) 1 d D . P C 2
H32B H -0.0046 0.5064 0.2243 0.035 Uiso 0.289(3) 1 calc R U P C 2
C33B C 0.0446(14) 0.4643(10) 0.1307(11) 0.0405(17) Uani 0.289(3) 1 d D . P C 2
H33C H 0.0882 0.4355 0.1244 0.049 Uiso 0.289(3) 1 calc R U P C 2
H33D H 0.0592 0.4968 0.0971 0.049 Uiso 0.289(3) 1 calc R U P C 2
C34B C -0.0451(15) 0.4430(13) 0.099(3) 0.078(2) Uani 0.289(3) 1 d D . P C 2
H34C H -0.0604 0.4120 0.1350 0.094 Uiso 0.289(3) 1 calc R U P C 2
H34D H -0.0443 0.4290 0.0399 0.094 Uiso 0.289(3) 1 calc R U P C 2
C35B C -0.1141(6) 0.4889(6) 0.1001(7) 0.062(3) Uani 0.289(3) 1 d D U P C 2
H35C H -0.1186 0.4998 0.1599 0.074 Uiso 0.289(3) 1 calc R U P C 2
H35D H -0.0945 0.5214 0.0696 0.074 Uiso 0.289(3) 1 calc R U P C 2
C36B C -0.2042(8) 0.4724(8) 0.0596(9) 0.105(6) Uani 0.289(3) 1 d D . P C 2
H36D H -0.2412 0.5050 0.0545 0.157 Uiso 0.289(3) 1 calc R U P C 2
H36E H -0.2291 0.4451 0.0956 0.157 Uiso 0.289(3) 1 calc R U P C 2
H36F H -0.1996 0.4568 0.0030 0.157 Uiso 0.289(3) 1 calc R U P C 2
C37B C 0.1264(18) 0.5152(11) 0.2559(17) 0.0298(16) Uani 0.289(3) 1 d D . P C 2
H37C H 0.1166 0.5281 0.3137 0.036 Uiso 0.289(3) 1 calc R U P C 2
H37D H 0.1747 0.4888 0.2634 0.036 Uiso 0.289(3) 1 calc R U P C 2
C38B C 0.1620(11) 0.5669(7) 0.2090(9) 0.0357(11) Uani 0.289(3) 1 d D . P C 2
H38D H 0.1371 0.5675 0.1496 0.054 Uiso 0.289(3) 1 calc R U P C 2
H38E H 0.2246 0.5645 0.2109 0.054 Uiso 0.289(3) 1 calc R U P C 2
H38F H 0.1461 0.6006 0.2376 0.054 Uiso 0.289(3) 1 calc R U P C 2
C72 C 0.53690(16) 0.48047(10) 0.22496(14) 0.0285(5) Uani 0.289(3) 1 d D . P C 1
H72 H 0.4950 0.5107 0.2323 0.034 Uiso 0.289(3) 1 calc R U P C 1
C73 C 0.5254(15) 0.4663(12) 0.1308(12) 0.0415(18) Uani 0.289(3) 1 d D . P C 1
H73A H 0.5487 0.4293 0.1211 0.050 Uiso 0.289(3) 1 calc R U P C 1
H73B H 0.5560 0.4933 0.0978 0.050 Uiso 0.289(3) 1 calc R U P C 1
C74 C 0.4281(18) 0.4679(9) 0.103(3) 0.061(2) Uani 0.289(3) 1 d D . P C 1
H74A H 0.3969 0.4512 0.1481 0.073 Uiso 0.289(3) 1 calc R U P C 1
H74B H 0.4161 0.4457 0.0507 0.073 Uiso 0.289(3) 1 calc R U P C 1
C75 C 0.3940(7) 0.5275(5) 0.0854(7) 0.061(4) Uani 0.289(3) 1 d D . P C 1
H75A H 0.3928 0.5473 0.1401 0.073 Uiso 0.289(3) 1 calc R U P C 1
H75B H 0.4335 0.5475 0.0508 0.073 Uiso 0.289(3) 1 calc R U P C 1
C76 C 0.3021(7) 0.5270(7) 0.0375(8) 0.081(5) Uani 0.289(3) 1 d D . P C 1
H76A H 0.3044 0.5112 -0.0193 0.121 Uiso 0.289(3) 1 calc R U P C 1
H76B H 0.2801 0.5647 0.0323 0.121 Uiso 0.289(3) 1 calc R U P C 1
H76C H 0.2640 0.5048 0.0695 0.121 Uiso 0.289(3) 1 calc R U P C 1
C77 C 0.6292(16) 0.5068(13) 0.2507(18) 0.0299(15) Uani 0.289(3) 1 d D . P C 1
H77A H 0.6313 0.5159 0.3120 0.036 Uiso 0.289(3) 1 calc R U P C 1
H77B H 0.6716 0.4771 0.2455 0.036 Uiso 0.289(3) 1 calc R U P C 1
C78 C 0.6639(11) 0.5590(8) 0.2049(10) 0.0365(11) Uani 0.289(3) 1 d D . P C 1
H78A H 0.6329 0.5630 0.1483 0.055 Uiso 0.289(3) 1 calc R U P C 1
H78B H 0.7253 0.5545 0.1993 0.055 Uiso 0.289(3) 1 calc R U P C 1
H78C H 0.6550 0.5919 0.2388 0.055 Uiso 0.289(3) 1 calc R U P C 1
C72B C 0.53690(16) 0.48047(10) 0.22496(14) 0.0285(5) Uani 0.711(3) 1 d D . P C 2
H72B H 0.4990 0.5126 0.2341 0.034 Uiso 0.711(3) 1 calc R U P C 2
C73B C 0.6291(6) 0.5009(5) 0.2385(6) 0.0299(15) Uani 0.711(3) 1 d D . P C 2
H73C H 0.6682 0.4715 0.2225 0.036 Uiso 0.711(3) 1 calc R U P C 2
H73D H 0.6436 0.5092 0.2996 0.036 Uiso 0.711(3) 1 calc R U P C 2
C74B C 0.6432(4) 0.5529(3) 0.1854(3) 0.0365(11) Uani 0.711(3) 1 d D . P C 2
H74C H 0.5996 0.5808 0.1965 0.044 Uiso 0.711(3) 1 calc R U P C 2
H74D H 0.6351 0.5434 0.1241 0.044 Uiso 0.711(3) 1 calc R U P C 2
C75B C 0.7341(3) 0.57748(17) 0.2067(2) 0.0415(11) Uani 0.711(3) 1 d D . P C 2
H75C H 0.7774 0.5482 0.2024 0.050 Uiso 0.711(3) 1 calc R U P C 2
H75D H 0.7395 0.5909 0.2662 0.050 Uiso 0.711(3) 1 calc R U P C 2
C76B C 0.7537(3) 0.6256(2) 0.1466(3) 0.0561(13) Uani 0.711(3) 1 d D . P C 2
H76D H 0.7491 0.6126 0.0877 0.084 Uiso 0.711(3) 1 calc R U P C 2
H76E H 0.8120 0.6393 0.1624 0.084 Uiso 0.711(3) 1 calc R U P C 2
H76F H 0.7124 0.6554 0.1520 0.084 Uiso 0.711(3) 1 calc R U P C 2
C77B C 0.5080(5) 0.4572(4) 0.1341(5) 0.0415(18) Uani 0.711(3) 1 d D . P C 2
H77C H 0.5229 0.4176 0.1329 0.050 Uiso 0.711(3) 1 calc R U P C 2
H77D H 0.5408 0.4761 0.0921 0.050 Uiso 0.711(3) 1 calc R U P C 2
C78B C 0.4087(7) 0.4639(4) 0.1057(11) 0.061(2) Uani 0.711(3) 1 d D . P C 2
H78D H 0.3944 0.5030 0.1005 0.092 Uiso 0.711(3) 1 calc R U P C 2
H78E H 0.3755 0.4470 0.1484 0.092 Uiso 0.711(3) 1 calc R U P C 2
H78F H 0.3947 0.4458 0.0507 0.092 Uiso 0.711(3) 1 calc R U P C 2

loop_
_atom_site_aniso_label
_atom_site_aniso_U_11
_atom_site_aniso_U_22
_atom_site_aniso_U_33
_atom_site_aniso_U_23
_atom_site_aniso_U_13
_atom_site_aniso_U_12
O1 0.0180(8) 0.0247(8) 0.0174(7) -0.0026(6) -0.0014(6) 0.0038(7)
O2 0.0155(7) 0.0196(8) 0.0158(7) -0.0009(5) 0.0022(5) 0.0046(6)
O3 0.0243(9) 0.0341(9) 0.0242(8) -0.0094(7) -0.0011(6) 0.0116(7)
O4 0.0167(8) 0.0237(8) 0.0181(7) -0.0026(6) -0.0015(6) 0.0027(6)
O5 0.0141(7) 0.0210(8) 0.0162(7) -0.0025(5) 0.0011(5) 0.0043(6)
O6 0.0300(9) 0.0367(10) 0.0277(8) -0.0115(7) 0.0006(7) 0.0122(8)
O100 0.0287(10) 0.0501(12) 0.0339(9) -0.0204(8) -0.0053(7) 0.0095(9)
O101 0.0296(9) 0.0293(10) 0.0332(9) -0.0089(7) -0.0011(7) 0.0008(8)
N1 0.0185(9) 0.0176(9) 0.0149(8) -0.0017(6) 0.0012(6) 0.0029(7)
N2 0.0165(9) 0.0180(9) 0.0143(8) -0.0018(6) 0.0013(6) 0.0013(7)
C1 0.0165(10) 0.0156(10) 0.0165(10) 0.0010(7) 0.0029(7) -0.0001(8)
C2 0.0176(11) 0.0153(10) 0.0153(9) 0.0012(7) 0.0023(8) 0.0001(9)
C3 0.0184(11) 0.0174(10) 0.0165(10) -0.0005(8) 0.0058(8) -0.0008(9)
C4 0.0182(11) 0.0167(10) 0.0159(9) 0.0004(8) 0.0027(8) -0.0001(9)
C5 0.0163(11) 0.0168(10) 0.0171(10) 0.0013(8) 0.0012(8) 0.0013(9)
C6 0.0126(10) 0.0176(11) 0.0187(10) 0.0033(8) 0.0019(7) 0.0008(9)
C7 0.0136(10) 0.0183(11) 0.0193(10) -0.0002(8) 0.0038(8) 0.0003(9)
C8 0.0137(10) 0.0221(11) 0.0153(9) -0.0003(8) 0.0004(7) 0.0000(9)
C9 0.0128(10) 0.0187(11) 0.0202(10) 0.0002(8) 0.0006(8) -0.0006(9)
C10 0.0169(11) 0.0221(11) 0.0205(10) -0.0019(8) 0.0047(8) 0.0031(9)
C11 0.0161(11) 0.0220(11) 0.0175(10) -0.0003(8) 0.0016(8) -0.0013(9)
C12 0.0142(10) 0.0220(11) 0.0182(10) 0.0024(8) 0.0011(8) 0.0010(9)
C13 0.0189(11) 0.0134(10) 0.0182(10) 0.0010(8) 0.0032(8) 0.0017(9)
C14 0.0146(11) 0.0252(12) 0.0215(10) -0.0030(8) -0.0008(8) 0.0040(9)
C15 0.0190(12) 0.0377(14) 0.0281(12) -0.0058(10) -0.0058(9) 0.0080(11)
C16 0.0173(11) 0.0309(13) 0.0343(12) -0.0018(10) 0.0032(9) 0.0044(10)
C17 0.0229(12) 0.0258(12) 0.0312(12) 0.0009(9) -0.0004(9) 0.0071(10)
C18 0.0196(11) 0.0298(12) 0.0141(10) -0.0022(8) 0.0006(8) 0.0048(10)
C19 0.0273(13) 0.0401(15) 0.0211(11) -0.0007(10) 0.0043(9) 0.0020(11)
C20 0.0236(12) 0.0326(13) 0.0231(11) -0.0072(9) -0.0020(9) 0.0027(10)
C21 0.0236(12) 0.0365(14) 0.0186(10) -0.0020(9) -0.0011(8) 0.0036(11)
C31 0.0215(11) 0.0266(12) 0.0153(10) -0.0053(8) 0.0006(8) 0.0070(10)
C41 0.0159(10) 0.0151(10) 0.0162(9) 0.0014(7) 0.0026(7) -0.0015(8)
C42 0.0158(10) 0.0145(10) 0.0151(9) 0.0013(7) 0.0018(7) 0.0000(8)
C43 0.0182(11) 0.0157(10) 0.0152(9) -0.0019(7) 0.0051(8) -0.0016(9)
C44 0.0189(11) 0.0158(10) 0.0148(9) -0.0008(7) 0.0018(7) -0.0012(9)
C45 0.0149(10) 0.0177(11) 0.0175(10) 0.0008(8) 0.0008(7) 0.0005(9)
C46 0.0116(10) 0.0188(11) 0.0190(10) 0.0024(8) 0.0017(7) 0.0000(8)
C47 0.0172(11) 0.0186(11) 0.0176(10) 0.0018(8) 0.0029(8) -0.0015(9)
C48 0.0152(11) 0.0225(11) 0.0169(10) 0.0000(8) 0.0018(8) -0.0010(9)
C49 0.0148(10) 0.0221(11) 0.0223(10) 0.0016(8) 0.0031(8) 0.0001(9)
C50 0.0222(12) 0.0243(12) 0.0199(10) -0.0019(8) 0.0051(8) 0.0020(10)
C51 0.0216(11) 0.0254(12) 0.0168(10) 0.0014(8) 0.0020(8) 0.0015(10)
C52 0.0155(11) 0.0223(11) 0.0194(10) 0.0005(8) 0.0013(8) 0.0024(9)
C53 0.0162(11) 0.0156(10) 0.0172(9) 0.0007(8) 0.0021(8) -0.0006(9)
C54 0.0162(11) 0.0256(12) 0.0206(10) -0.0006(8) 0.0021(8) 0.0052(9)
C55 0.0167(11) 0.0329(13) 0.0282(12) -0.0024(9) -0.0027(9) 0.0046(10)
C56 0.0198(12) 0.0257(12) 0.0301(12) -0.0003(9) 0.0072(9) 0.0029(10)
C57 0.0233(12) 0.0271(13) 0.0272(11) 0.0016(9) 0.0037(9) 0.0052(10)
C58 0.0274(12) 0.0299(13) 0.0176(10) -0.0038(9) -0.0018(9) 0.0050(10)
C59 0.0383(15) 0.0449(16) 0.0188(11) -0.0031(10) 0.0020(10) 0.0033(13)
C60 0.0349(14) 0.0339(14) 0.0254(12) -0.0068(10) -0.0057(10) 0.0027(12)
C61 0.0304(13) 0.0437(15) 0.0211(11) -0.0068(10) -0.0077(9) 0.0077(12)
C71 0.0184(11) 0.0262(12) 0.0141(9) -0.0048(8) 0.0004(8) 0.0036(9)
C100 0.0338(14) 0.0286(13) 0.0350(13) -0.0038(10) 0.0047(10) 0.0069(11)
C101 0.0312(13) 0.0223(12) 0.0271(11) -0.0037(9) 0.0018(9) 0.0035(10)
C32 0.0293(13) 0.0395(15) 0.0188(11) 0.0053(10) 0.0034(9) 0.0090(11)
C33 0.0401(19) 0.028(3) 0.022(3) 0.003(2) 0.0080(16) 0.005(2)
C34 0.028(3) 0.048(3) 0.028(3) 0.014(2) -0.0116(18) -0.018(2)
C35 0.0258(19) 0.035(2) 0.0286(17) 0.0103(14) -0.0049(13) -0.0075(16)
C36 0.038(2) 0.055(3) 0.042(2) 0.0209(19) -0.0063(17) -0.018(2)
C37 0.053(3) 0.046(5) 0.0234(15) 0.003(2) 0.0078(15) 0.001(3)
C38 0.082(4) 0.117(5) 0.0320(19) -0.013(4) -0.009(3) -0.041(4)
C32B 0.0293(13) 0.0395(15) 0.0188(11) 0.0053(10) 0.0034(9) 0.0090(11)
C33B 0.053(3) 0.046(5) 0.0234(15) 0.003(2) 0.0078(15) 0.001(3)
C34B 0.082(4) 0.117(5) 0.0320(19) -0.013(4) -0.009(3) -0.041(4)
C35B 0.039(5) 0.096(8) 0.052(6) -0.035(5) 0.007(4) 0.005(5)
C36B 0.067(9) 0.192(19) 0.054(8) -0.045(10) -0.002(7) 0.002(11)
C37B 0.0401(19) 0.028(3) 0.022(3) 0.003(2) 0.0080(16) 0.005(2)
C38B 0.028(3) 0.048(3) 0.028(3) 0.014(2) -0.0116(18) -0.018(2)
C72 0.0313(13) 0.0359(14) 0.0184(11) 0.0053(9) 0.0025(9) 0.0067(11)
C73 0.055(4) 0.047(4) 0.0229(14) 0.0006(18) 0.006(2) -0.007(3)
C74 0.071(6) 0.054(2) 0.049(2) 0.007(2) -0.041(4) -0.008(3)
C75 0.067(8) 0.080(9) 0.034(5) -0.017(5) -0.010(5) 0.037(7)
C76 0.061(8) 0.132(13) 0.049(7) 0.000(7) -0.003(6) 0.045(9)
C77 0.0393(15) 0.032(3) 0.019(3) 0.002(2) 0.0074(16) -0.0021(16)
C78 0.031(3) 0.047(3) 0.029(3) 0.012(2) -0.0081(19) -0.015(2)
C72B 0.0313(13) 0.0359(14) 0.0184(11) 0.0053(9) 0.0025(9) 0.0067(11)
C73B 0.0393(15) 0.032(3) 0.019(3) 0.002(2) 0.0074(16) -0.0021(16)
C74B 0.031(3) 0.047(3) 0.029(3) 0.012(2) -0.0081(19) -0.015(2)
C75B 0.039(2) 0.046(2) 0.037(2) 0.0165(18) -0.0080(16) -0.0195(19)
C76B 0.061(3) 0.068(3) 0.037(2) 0.019(2) -0.0054(19) -0.037(2)
C77B 0.055(4) 0.047(4) 0.0229(14) 0.0006(18) 0.006(2) -0.007(3)
C78B 0.071(6) 0.054(2) 0.049(2) 0.007(2) -0.041(4) -0.008(3)

loop_
_atom_type_symbol
_atom_type_description
_atom_type_scat_dispersion_real
_atom_type_scat_dispersion_imag
_atom_type_scat_source
C C 0.0033 0.0016 'International Tables Vol C Tables 4.2.6.8 and 6.1.1.4'
H H 0.0000 0.0000 'International Tables Vol C Tables 4.2.6.8 and 6.1.1.4'
N N 0.0061 0.0033 'International Tables Vol C Tables 4.2.6.8 and 6.1.1.4'
O O 0.0106 0.0060 'International Tables Vol C Tables 4.2.6.8 and 6.1.1.4'

loop_
_geom_angle_atom_site_label_1
_geom_angle_atom_site_label_2
_geom_angle_atom_site_label_3
_geom_angle
_geom_angle_site_symmetry_1
_geom_angle_site_symmetry_3
_geom_angle_publ_flag
C6 O2 C3 107.39(15) . . ?
C43 O5 C46 107.73(15) . . ?
C100 O100 H100 109.5 . . ?
C101 O101 H101 109.5 . . ?
C2 N1 C13 111.79(16) . . ?
C2 N1 C31 128.84(17) . . ?
C13 N1 C31 119.34(16) . . ?
C53 N2 C42 111.44(16) . . ?
C53 N2 C71 118.93(16) . . ?
C42 N2 C71 129.46(17) . . ?
C1 C1 C2 109.7(2) 3_566 . ?
C1 C1 C13 108.9(2) 3_566 3_566 ?
C2 C1 C13 141.35(19) . 3_566 ?
C3 C2 N1 128.95(18) . . ?
C3 C2 C1 125.44(18) . . ?
N1 C2 C1 105.52(17) . . ?
C2 C3 O2 122.43(17) . . ?
C2 C3 C4 128.94(18) . . ?
O2 C3 C4 108.51(17) . . ?
C5 C4 C3 107.65(18) . . ?
C5 C4 H4 126.2 . . ?
C3 C4 H4 126.2 . . ?
C4 C5 C6 107.98(18) . . ?
C4 C5 H5 126.0 . . ?
C6 C5 H5 126.0 . . ?
O2 C6 C7 119.45(17) . . ?
O2 C6 C5 108.43(17) . . ?
C7 C6 C5 132.10(19) . . ?
C6 C7 C12 122.11(18) . . ?
C6 C7 C8 119.42(18) . . ?
C12 C7 C8 118.45(18) . . ?
C9 C8 C7 122.32(18) . . ?
C9 C8 H8 118.8 . . ?
C7 C8 H8 118.8 . . ?
C8 C9 C10 118.73(18) . . ?
C8 C9 C14 122.11(18) . . ?
C10 C9 C14 119.15(18) . . ?
O3 C10 C11 121.36(18) . . ?
O3 C10 C9 119.86(19) . . ?
C11 C10 C9 118.78(17) . . ?
C12 C11 C10 118.65(18) . . ?
C12 C11 C18 122.74(18) . . ?
C10 C11 C18 118.58(17) . . ?
C11 C12 C7 122.77(19) . . ?
C11 C12 H12 118.6 . . ?
C7 C12 H12 118.6 . . ?
O1 C13 N1 123.75(18) . . ?
O1 C13 C1 132.23(19) . 3_566 ?
N1 C13 C1 104.02(16) . 3_566 ?
C15 C14 C16 107.54(18) . . ?
C15 C14 C17 107.96(18) . . ?
C16 C14 C17 110.03(18) . . ?
C15 C14 C9 111.07(17) . . ?
C16 C14 C9 109.68(18) . . ?
C17 C14 C9 110.50(17) . . ?
C14 C15 H15A 109.5 . . ?
C14 C15 H15B 109.5 . . ?
H15A C15 H15B 109.5 . . ?
C14 C15 H15C 109.5 . . ?
H15A C15 H15C 109.5 . . ?
H15B C15 H15C 109.5 . . ?
C14 C16 H16A 109.5 . . ?
C14 C16 H16B 109.5 . . ?
H16A C16 H16B 109.5 . . ?
C14 C16 H16C 109.5 . . ?
H16A C16 H16C 109.5 . . ?
H16B C16 H16C 109.5 . . ?
C14 C17 H17A 109.5 . . ?
C14 C17 H17B 109.5 . . ?
H17A C17 H17B 109.5 . . ?
C14 C17 H17C 109.5 . . ?
H17A C17 H17C 109.5 . . ?
H17B C17 H17C 109.5 . . ?
C21 C18 C20 108.18(18) . . ?
C21 C18 C19 106.92(18) . . ?
C20 C18 C19 110.26(18) . . ?
C21 C18 C11 111.07(17) . . ?
C20 C18 C11 109.80(17) . . ?
C19 C18 C11 110.55(17) . . ?
C18 C19 H19A 109.5 . . ?
C18 C19 H19B 109.5 . . ?
H19A C19 H19B 109.5 . . ?
C18 C19 H19C 109.5 . . ?
H19A C19 H19C 109.5 . . ?
H19B C19 H19C 109.5 . . ?
C18 C20 H20A 109.5 . . ?
C18 C20 H20B 109.5 . . ?
H20A C20 H20B 109.5 . . ?
C18 C20 H20C 109.5 . . ?
H20A C20 H20C 109.5 . . ?
H20B C20 H20C 109.5 . . ?
C18 C21 H21A 109.5 . . ?
C18 C21 H21B 109.5 . . ?
H21A C21 H21B 109.5 . . ?
C18 C21 H21C 109.5 . . ?
H21A C21 H21C 109.5 . . ?
H21B C21 H21C 109.5 . . ?
N1 C31 C32B 113.08(18) . . ?
N1 C31 C32 113.08(18) . . ?
N1 C31 H31A 109.0 . . ?
C32 C31 H31A 109.0 . . ?
N1 C31 H31B 109.0 . . ?
C32 C31 H31B 109.0 . . ?
H31A C31 H31B 107.8 . . ?
C41 C41 C42 109.5(2) 3_666 . ?
C41 C41 C53 109.0(2) 3_666 3_666 ?
C42 C41 C53 141.57(19) . 3_666 ?
C43 C42 N2 128.61(18) . . ?
C43 C42 C41 125.61(18) . . ?
N2 C42 C41 105.72(17) . . ?
C42 C43 O5 121.51(17) . . ?
C42 C43 C44 130.07(18) . . ?
O5 C43 C44 108.40(17) . . ?
C45 C44 C43 107.58(17) . . ?
C45 C44 H44 126.2 . . ?
C43 C44 H44 126.2 . . ?
C44 C45 C46 107.97(18) . . ?
C44 C45 H45 126.0 . . ?
C46 C45 H45 126.0 . . ?
O5 C46 C47 117.77(17) . . ?
O5 C46 C45 108.32(17) . . ?
C47 C46 C45 133.89(19) . . ?
C46 C47 C48 120.75(18) . . ?
C46 C47 C52 120.31(19) . . ?
C48 C47 C52 118.91(18) . . ?
C49 C48 C47 121.69(18) . . ?
C49 C48 H48 119.2 . . ?
C47 C48 H48 119.2 . . ?
C48 C49 C50 118.92(19) . . ?
C48 C49 C54 122.51(18) . . ?
C50 C49 C54 118.55(18) . . ?
O6 C50 C51 120.95(19) . . ?
O6 C50 C49 120.4(2) . . ?
C51 C50 C49 118.70(18) . . ?
C52 C51 C50 118.62(19) . . ?
C52 C51 C58 122.0(2) . . ?
C50 C51 C58 119.29(18) . . ?
C51 C52 C47 122.7(2) . . ?
C51 C52 H52 118.6 . . ?
C47 C52 H52 118.6 . . ?
O4 C53 N2 123.76(18) . . ?
O4 C53 C41 131.84(19) . 3_666 ?
N2 C53 C41 104.40(16) . 3_666 ?
C49 C54 C55 110.99(17) . . ?
C49 C54 C57 110.18(18) . . ?
C55 C54 C57 108.14(18) . . ?
C49 C54 C56 110.35(17) . . ?
C55 C54 C56 106.81(18) . . ?
C57 C54 C56 110.30(18) . . ?
C54 C55 H55A 109.5 . . ?
C54 C55 H55B 109.5 . . ?
H55A C55 H55B 109.5 . . ?
C54 C55 H55C 109.5 . . ?
H55A C55 H55C 109.5 . . ?
H55B C55 H55C 109.5 . . ?
C54 C56 H56A 109.5 . . ?
C54 C56 H56B 109.5 . . ?
H56A C56 H56B 109.5 . . ?
C54 C56 H56C 109.5 . . ?
H56A C56 H56C 109.5 . . ?
H56B C56 H56C 109.5 . . ?
C54 C57 H57A 109.5 . . ?
C54 C57 H57B 109.5 . . ?
H57A C57 H57B 109.5 . . ?
C54 C57 H57C 109.5 . . ?
H57A C57 H57C 109.5 . . ?
H57B C57 H57C 109.5 . . ?
C61 C58 C59 107.66(19) . . ?
C61 C58 C51 111.33(18) . . ?
C59 C58 C51 110.87(19) . . ?
C61 C58 C60 108.2(2) . . ?
C59 C58 C60 110.22(19) . . ?
C51 C58 C60 108.56(18) . . ?
C58 C59 H59A 109.5 . . ?
C58 C59 H59B 109.5 . . ?
H59A C59 H59B 109.5 . . ?
C58 C59 H59C 109.5 . . ?
H59A C59 H59C 109.5 . . ?
H59B C59 H59C 109.5 . . ?
C58 C60 H60A 109.5 . . ?
C58 C60 H60B 109.5 . . ?
H60A C60 H60B 109.5 . . ?
C58 C60 H60C 109.5 . . ?
H60A C60 H60C 109.5 . . ?
H60B C60 H60C 109.5 . . ?
C58 C61 H61A 109.5 . . ?
C58 C61 H61B 109.5 . . ?
H61A C61 H61B 109.5 . . ?
C58 C61 H61C 109.5 . . ?
H61A C61 H61C 109.5 . . ?
H61B C61 H61C 109.5 . . ?
N2 C71 C72B 112.19(18) . . ?
N2 C71 C72 112.19(18) . . ?
N2 C71 H71A 109.2 . . ?
C72 C71 H71A 109.2 . . ?
N2 C71 H71B 109.2 . . ?
C72 C71 H71B 109.2 . . ?
H71A C71 H71B 107.9 . . ?
O100 C100 H10A 109.5 . . ?
O100 C100 H10B 109.5 . . ?
H10A C100 H10B 109.5 . . ?
O100 C100 H10C 109.5 . . ?
H10A C100 H10C 109.5 . . ?
H10B C100 H10C 109.5 . . ?
O101 C101 H10D 109.5 . . ?
O101 C101 H10E 109.5 . . ?
H10D C101 H10E 109.5 . . ?
O101 C101 H10F 109.5 . . ?
H10D C101 H10F 109.5 . . ?
H10E C101 H10F 109.5 . . ?
C33 C32 C31 111.7(4) . . ?
C33 C32 C37 114.4(5) . . ?
C31 C32 C37 107.0(3) . . ?
C33 C32 H32 107.9 . . ?
C31 C32 H32 107.9 . . ?
C37 C32 H32 107.9 . . ?
C32 C33 C34 111.6(7) . . ?
C32 C33 H33A 109.3 . . ?
C34 C33 H33A 109.3 . . ?
C32 C33 H33B 109.3 . . ?
C34 C33 H33B 109.3 . . ?
H33A C33 H33B 108.0 . . ?
C33 C34 C35 110.4(4) . . ?
C33 C34 H34A 109.6 . . ?
C35 C34 H34A 109.6 . . ?
C33 C34 H34B 109.6 . . ?
C35 C34 H34B 109.6 . . ?
H34A C34 H34B 108.1 . . ?
C36 C35 C34 112.7(3) . . ?
C36 C35 H35A 109.1 . . ?
C34 C35 H35A 109.1 . . ?
C36 C35 H35B 109.1 . . ?
C34 C35 H35B 109.1 . . ?
H35A C35 H35B 107.8 . . ?
C35 C36 H36A 109.5 . . ?
C35 C36 H36B 109.5 . . ?
H36A C36 H36B 109.5 . . ?
C35 C36 H36C 109.5 . . ?
H36A C36 H36C 109.5 . . ?
H36B C36 H36C 109.5 . . ?
C38 C37 C32 116.1(7) . . ?
C38 C37 H37A 108.3 . . ?
C32 C37 H37A 108.3 . . ?
C38 C37 H37B 108.3 . . ?
C32 C37 H37B 108.3 . . ?
H37A C37 H37B 107.4 . . ?
C37 C38 H38A 109.5 . . ?
C37 C38 H38B 109.5 . . ?
H38A C38 H38B 109.5 . . ?
C37 C38 H38C 109.5 . . ?
H38A C38 H38C 109.5 . . ?
H38B C38 H38C 109.5 . . ?
C33B C32B C31 120.7(9) . . ?
C33B C32B C37B 111.3(13) . . ?
C31 C32B C37B 110.8(10) . . ?
C33B C32B H32B 104.1 . . ?
C31 C32B H32B 104.1 . . ?
C37B C32B H32B 104.1 . . ?
C32B C33B C34B 108(2) . . ?
C32B C33B H33C 110.0 . . ?
C34B C33B H33C 110.0 . . ?
C32B C33B H33D 110.0 . . ?
C34B C33B H33D 110.0 . . ?
H33C C33B H33D 108.4 . . ?
C33B C34B C35B 111.5(18) . . ?
C33B C34B H34C 109.3 . . ?
C35B C34B H34C 109.3 . . ?
C33B C34B H34D 109.3 . . ?
C35B C34B H34D 109.3 . . ?
H34C C34B H34D 108.0 . . ?
C36B C35B C34B 114.6(12) . . ?
C36B C35B H35C 108.6 . . ?
C34B C35B H35C 108.6 . . ?
C36B C35B H35D 108.6 . . ?
C34B C35B H35D 108.6 . . ?
H35C C35B H35D 107.6 . . ?
C35B C36B H36D 109.5 . . ?
C35B C36B H36E 109.5 . . ?
H36D C36B H36E 109.5 . . ?
C35B C36B H36F 109.5 . . ?
H36D C36B H36F 109.5 . . ?
H36E C36B H36F 109.5 . . ?
C38B C37B C32B 126.1(18) . . ?
C38B C37B H37C 105.8 . . ?
C32B C37B H37C 105.8 . . ?
C38B C37B H37D 105.8 . . ?
C32B C37B H37D 105.8 . . ?
H37C C37B H37D 106.2 . . ?
C37B C38B H38D 109.5 . . ?
C37B C38B H38E 109.5 . . ?
H38D C38B H38E 109.5 . . ?
C37B C38B H38F 109.5 . . ?
H38D C38B H38F 109.5 . . ?
H38E C38B H38F 109.5 . . ?
C73 C72 C71 118.3(11) . . ?
C73 C72 C77 111.1(13) . . ?
C71 C72 C77 110.6(10) . . ?
C73 C72 H72 105.2 . . ?
C71 C72 H72 105.2 . . ?
C77 C72 H72 105.2 . . ?
C72 C73 C74 107(2) . . ?
C72 C73 H73A 110.3 . . ?
C74 C73 H73A 110.3 . . ?
C72 C73 H73B 110.3 . . ?
C74 C73 H73B 110.3 . . ?
H73A C73 H73B 108.5 . . ?
C73 C74 C75 113(2) . . ?
C73 C74 H74A 109.1 . . ?
C75 C74 H74A 109.1 . . ?
C73 C74 H74B 109.1 . . ?
C75 C74 H74B 109.1 . . ?
H74A C74 H74B 107.8 . . ?
C76 C75 C74 111.2(12) . . ?
C76 C75 H75A 109.4 . . ?
C74 C75 H75A 109.4 . . ?
C76 C75 H75B 109.4 . . ?
C74 C75 H75B 109.4 . . ?
H75A C75 H75B 108.0 . . ?
C75 C76 H76A 109.5 . . ?
C75 C76 H76B 109.5 . . ?
H76A C76 H76B 109.5 . . ?
C75 C76 H76C 109.5 . . ?
H76A C76 H76C 109.5 . . ?
H76B C76 H76C 109.5 . . ?
C78 C77 C72 123.1(17) . . ?
C78 C77 H77A 106.5 . . ?
C72 C77 H77A 106.5 . . ?
C78 C77 H77B 106.5 . . ?
C72 C77 H77B 106.5 . . ?
H77A C77 H77B 106.5 . . ?
C77 C78 H78A 109.5 . . ?
C77 C78 H78B 109.5 . . ?
H78A C78 H78B 109.5 . . ?
C77 C78 H78C 109.5 . . ?
H78A C78 H78C 109.5 . . ?
H78B C78 H78C 109.5 . . ?
C73B C72B C77B 115.6(5) . . ?
C73B C72B C71 112.9(4) . . ?
C77B C72B C71 106.9(4) . . ?
C73B C72B H72B 107.0 . . ?
C77B C72B H72B 107.0 . . ?
C71 C72B H72B 107.0 . . ?
C72B C73B C74B 111.9(7) . . ?
C72B C73B H73C 109.2 . . ?
C74B C73B H73C 109.2 . . ?
C72B C73B H73D 109.2 . . ?
C74B C73B H73D 109.2 . . ?
H73C C73B H73D 107.9 . . ?
C73B C74B C75B 112.0(5) . . ?
C73B C74B H74C 109.2 . . ?
C75B C74B H74C 109.2 . . ?
C73B C74B H74D 109.2 . . ?
C75B C74B H74D 109.2 . . ?
H74C C74B H74D 107.9 . . ?
C74B C75B C76B 112.9(4) . . ?
C74B C75B H75C 109.0 . . ?
C76B C75B H75C 109.0 . . ?
C74B C75B H75D 109.0 . . ?
C76B C75B H75D 109.0 . . ?
H75C C75B H75D 107.8 . . ?
C75B C76B H76D 109.5 . . ?
C75B C76B H76E 109.5 . . ?
H76D C76B H76E 109.5 . . ?
C75B C76B H76F 109.5 . . ?
H76D C76B H76F 109.5 . . ?
H76E C76B H76F 109.5 . . ?
C72B C77B C78B 114.2(8) . . ?
C72B C77B H77C 108.7 . . ?
C78B C77B H77C 108.7 . . ?
C72B C77B H77D 108.7 . . ?
C78B C77B H77D 108.7 . . ?
H77C C77B H77D 107.6 . . ?
C77B C78B H78D 109.5 . . ?
C77B C78B H78E 109.5 . . ?
H78D C78B H78E 109.5 . . ?
C77B C78B H78F 109.5 . . ?
H78D C78B H78F 109.5 . . ?
H78E C78B H78F 109.5 . . ?

loop_
_geom_bond_atom_site_label_1
_geom_bond_atom_site_label_2
_geom_bond_distance
_geom_bond_site_symmetry_2
_geom_bond_publ_flag
O1 C13 1.215(2) . ?
O2 C6 1.377(2) . ?
O2 C3 1.382(2) . ?
O3 C10 1.242(3) . ?
O4 C53 1.223(2) . ?
O5 C43 1.376(2) . ?
O5 C46 1.376(2) . ?
O6 C50 1.241(3) . ?
O100 C100 1.400(3) . ?
O100 H100 0.86(3) . ?
O101 C101 1.409(3) . ?
O101 H101 0.82(3) . ?
N1 C2 1.399(2) . ?
N1 C13 1.404(3) . ?
N1 C31 1.467(2) . ?
N2 C53 1.397(3) . ?
N2 C42 1.401(2) . ?
N2 C71 1.468(2) . ?
C1 C1 1.358(4) 3_566 ?
C1 C2 1.435(3) . ?
C1 C13 1.474(3) 3_566 ?
C2 C3 1.367(3) . ?
C3 C4 1.421(3) . ?
C4 C5 1.353(3) . ?
C4 H4 0.9300 . ?
C5 C6 1.422(3) . ?
C5 H5 0.9300 . ?
C6 C7 1.379(3) . ?
C7 C12 1.433(3) . ?
C7 C8 1.433(3) . ?
C8 C9 1.353(3) . ?
C8 H8 0.9300 . ?
C9 C10 1.482(3) . ?
C9 C14 1.535(3) . ?
C10 C11 1.479(3) . ?
C11 C12 1.347(3) . ?
C11 C18 1.540(3) . ?
C12 H12 0.9300 . ?
C13 C1 1.474(3) 3_566 ?
C14 C15 1.529(3) . ?
C14 C16 1.530(3) . ?
C14 C17 1.535(3) . ?
C15 H15A 0.9600 . ?
C15 H15B 0.9600 . ?
C15 H15C 0.9600 . ?
C16 H16A 0.9600 . ?
C16 H16B 0.9600 . ?
C16 H16C 0.9600 . ?
C17 H17A 0.9600 . ?
C17 H17B 0.9600 . ?
C17 H17C 0.9600 . ?
C18 C21 1.535(3) . ?
C18 C20 1.536(3) . ?
C18 C19 1.538(3) . ?
C19 H19A 0.9600 . ?
C19 H19B 0.9600 . ?
C19 H19C 0.9600 . ?
C20 H20A 0.9600 . ?
C20 H20B 0.9600 . ?
C20 H20C 0.9600 . ?
C21 H21A 0.9600 . ?
C21 H21B 0.9600 . ?
C21 H21C 0.9600 . ?
C31 C32B 1.531(3) . ?
C31 C32 1.531(3) . ?
C31 H31A 0.9700 . ?
C31 H31B 0.9700 . ?
C41 C41 1.358(4) 3_666 ?
C41 C42 1.430(3) . ?
C41 C53 1.467(3) 3_666 ?
C42 C43 1.366(3) . ?
C43 C44 1.423(3) . ?
C44 C45 1.355(3) . ?
C44 H44 0.9300 . ?
C45 C46 1.420(3) . ?
C45 H45 0.9300 . ?
C46 C47 1.381(3) . ?
C47 C48 1.426(3) . ?
C47 C52 1.432(3) . ?
C48 C49 1.358(3) . ?
C48 H48 0.9300 . ?
C49 C50 1.485(3) . ?
C49 C54 1.525(3) . ?
C50 C51 1.471(3) . ?
C51 C52 1.348(3) . ?
C51 C58 1.537(3) . ?
C52 H52 0.9300 . ?
C53 C41 1.467(3) 3_666 ?
C54 C55 1.529(3) . ?
C54 C57 1.537(3) . ?
C54 C56 1.543(3) . ?
C55 H55A 0.9600 . ?
C55 H55B 0.9600 . ?
C55 H55C 0.9600 . ?
C56 H56A 0.9600 . ?
C56 H56B 0.9600 . ?
C56 H56C 0.9600 . ?
C57 H57A 0.9600 . ?
C57 H57B 0.9600 . ?
C57 H57C 0.9600 . ?
C58 C61 1.532(3) . ?
C58 C59 1.532(3) . ?
C58 C60 1.538(3) . ?
C59 H59A 0.9600 . ?
C59 H59B 0.9600 . ?
C59 H59C 0.9600 . ?
C60 H60A 0.9600 . ?
C60 H60B 0.9600 . ?
C60 H60C 0.9600 . ?
C61 H61A 0.9600 . ?
C61 H61B 0.9600 . ?
C61 H61C 0.9600 . ?
C71 C72B 1.539(3) . ?
C71 C72 1.539(3) . ?
C71 H71A 0.9700 . ?
C71 H71B 0.9700 . ?
C100 H10A 0.9600 . ?
C100 H10B 0.9600 . ?
C100 H10C 0.9600 . ?
C101 H10D 0.9600 . ?
C101 H10E 0.9600 . ?
C101 H10F 0.9600 . ?
C32 C33 1.499(8) . ?
C32 C37 1.536(7) . ?
C32 H32 0.9800 . ?
C33 C34 1.514(9) . ?
C33 H33A 0.9700 . ?
C33 H33B 0.9700 . ?
C34 C35 1.535(5) . ?
C34 H34A 0.9700 . ?
C34 H34B 0.9700 . ?
C35 C36 1.532(5) . ?
C35 H35A 0.9700 . ?
C35 H35B 0.9700 . ?
C36 H36A 0.9600 . ?
C36 H36B 0.9600 . ?
C36 H36C 0.9600 . ?
C37 C38 1.530(8) . ?
C37 H37A 0.9700 . ?
C37 H37B 0.9700 . ?
C38 H38A 0.9600 . ?
C38 H38B 0.9600 . ?
C38 H38C 0.9600 . ?
C32B C33B 1.488(16) . ?
C32B C37B 1.558(17) . ?
C32B H32B 0.9800 . ?
C33B C34B 1.506(18) . ?
C33B H33C 0.9700 . ?
C33B H33D 0.9700 . ?
C34B C35B 1.523(17) . ?
C34B H34C 0.9700 . ?
C34B H34D 0.9700 . ?
C35B C36B 1.513(12) . ?
C35B H35C 0.9700 . ?
C35B H35D 0.9700 . ?
C36B H36D 0.9600 . ?
C36B H36E 0.9600 . ?
C36B H36F 0.9600 . ?
C37B C38B 1.555(18) . ?
C37B H37C 0.9700 . ?
C37B H37D 0.9700 . ?
C38B H38D 0.9600 . ?
C38B H38E 0.9600 . ?
C38B H38F 0.9600 . ?
C72 C73 1.488(17) . ?
C72 C77 1.563(17) . ?
C72 H72 0.9800 . ?
C73 C74 1.512(18) . ?
C73 H73A 0.9700 . ?
C73 H73B 0.9700 . ?
C74 C75 1.530(17) . ?
C74 H74A 0.9700 . ?
C74 H74B 0.9700 . ?
C75 C76 1.528(12) . ?
C75 H75A 0.9700 . ?
C75 H75B 0.9700 . ?
C76 H76A 0.9600 . ?
C76 H76B 0.9600 . ?
C76 H76C 0.9600 . ?
C77 C78 1.553(18) . ?
C77 H77A 0.9700 . ?
C77 H77B 0.9700 . ?
C78 H78A 0.9600 . ?
C78 H78B 0.9600 . ?
C78 H78C 0.9600 . ?
C72B C73B 1.491(8) . ?
C72B C77B 1.537(7) . ?
C72B H72B 0.9800 . ?
C73B C74B 1.514(9) . ?
C73B H73C 0.9700 . ?
C73B H73D 0.9700 . ?
C74B C75B 1.519(6) . ?
C74B H74C 0.9700 . ?
C74B H74D 0.9700 . ?
C75B C76B 1.525(5) . ?
C75B H75C 0.9700 . ?
C75B H75D 0.9700 . ?
C76B H76D 0.9600 . ?
C76B H76E 0.9600 . ?
C76B H76F 0.9600 . ?
C77B C78B 1.551(8) . ?
C77B H77C 0.9700 . ?
C77B H77D 0.9700 . ?
C78B H78D 0.9600 . ?
C78B H78E 0.9600 . ?
C78B H78F 0.9600 . ?
